data_4350213
loop_
_publ_author_name
'Afshar, Raman K.'
'Patra, Apurba K.'
'Bill, Eckhard'
'Olmstead, Marilyn M.'
'Mascharak, Pradip K.'

_publ_section_title
;
 Synthesis, structure, and properties of an Fe(II) carbonyl
 [(PaPy3)Fe(CO)](ClO4): insight into the reactivity of Fe(II)-CO and
 Fe(II)-NO moieties in non-heme iron chelates of N-donor ligands.
;
_journal_issue 9
_journal_name_full 'Inorganic chemistry'
_journal_page_first 3774
_journal_page_last 3781
_journal_paper_doi 10.1021/ic060020n
_journal_volume 45
_journal_year 2006
_chemical_formula_moiety 'C21 H20 FeN5 O2, Cl O4, 4(C H4 O)'
_chemical_formula_sum 'C25 H36 Cl Fe N5 O10'
_chemical_formula_weight 657.89
_chemical_name_common '[(PaPy3)Fe(CO)](ClO4).4MeOH'
_space_group_IT_number 19
_space_group_name_Hall 'P 2ac 2ab'
_space_group_name_H-M_alt 'P 21 21 21'
_symmetry_cell_setting orthorhombic
_symmetry_space_group_name_H-M 'P 21 21 21'
_atom_sites_solution_hydrogens geom
_atom_sites_solution_primary direct
_atom_sites_solution_secondary difmap
_audit_creation_method SHELXL-97
_cell_angle_alpha 90.00
_cell_angle_beta 90.00
_cell_angle_gamma 90.00
_cell_formula_units_Z 4
_cell_length_a 8.4679(3)
_cell_length_b 14.0642(6)
_cell_length_c 25.1370(10)
_cell_measurement_reflns_used 7757
_cell_measurement_temperature 90(2)
_cell_measurement_theta_max 29.2
_cell_measurement_theta_min 2.1
_cell_volume 2993.7(2)
_computing_cell_refinement 'SAINT 6.46A (Bruker, 2003)'
_computing_data_collection 'SMART 5.054 (Bruker, 2003)'
_computing_data_reduction SAINT
_computing_molecular_graphics 'SHELXTL 5.1, XP (Sheldrick, 1994)'
_computing_publication_material SHELXL-97
_computing_structure_refinement 'SHELXL-97 (Sheldrick, 1997)'
_computing_structure_solution 'SHELXS-97 (Sheldrick, 1990)'
_diffrn_ambient_temperature 90(2)
_diffrn_detector_area_resol_mean 8.3
_diffrn_measured_fraction_theta_full 0.999
_diffrn_measured_fraction_theta_max 0.999
_diffrn_measurement_device_type 'Bruker SMART 1000'
_diffrn_measurement_method \w
_diffrn_radiation_monochromator graphite
_diffrn_radiation_source 'fine-focus sealed tube'
_diffrn_radiation_type MoK\a
_diffrn_radiation_wavelength 0.71073
_diffrn_reflns_av_R_equivalents 0.0552
_diffrn_reflns_av_sigmaI/netI 0.0459
_diffrn_reflns_limit_h_max 10
_diffrn_reflns_limit_h_min -11
_diffrn_reflns_limit_k_max 18
_diffrn_reflns_limit_k_min -18
_diffrn_reflns_limit_l_max 32
_diffrn_reflns_limit_l_min -32
_diffrn_reflns_number 33784
_diffrn_reflns_theta_full 27.51
_diffrn_reflns_theta_max 27.51
_diffrn_reflns_theta_min 1.62
_diffrn_standards_number 0
_exptl_absorpt_coefficient_mu 0.655
_exptl_absorpt_correction_T_max 0.951
_exptl_absorpt_correction_T_min 0.930
_exptl_absorpt_correction_type multi-scan
_exptl_absorpt_process_details 'SADABS 2.10 (Sheldrick, 2004)'
_exptl_crystal_colour red
_exptl_crystal_density_diffrn 1.460
_exptl_crystal_density_method 'not measured'
_exptl_crystal_description block
_exptl_crystal_F_000 1376
_exptl_crystal_size_max 0.34
_exptl_crystal_size_mid 0.10
_exptl_crystal_size_min 0.10
_refine_diff_density_max 1.228
_refine_diff_density_min -0.451
_refine_diff_density_rms 0.078
_refine_ls_abs_structure_details 'Flack H D (1983), Acta Cryst. A39, 876-881'
_refine_ls_abs_structure_Flack -0.002(16)
_refine_ls_extinction_method none
_refine_ls_goodness_of_fit_ref 1.052
_refine_ls_hydrogen_treatment mixed
_refine_ls_matrix_type full
_refine_ls_number_parameters 395
_refine_ls_number_reflns 6872
_refine_ls_number_restraints 6
_refine_ls_restrained_S_all 1.052
_refine_ls_R_factor_all 0.0556
_refine_ls_R_factor_gt 0.0397
_refine_ls_shift/su_max 0.001
_refine_ls_shift/su_mean 0.000
_refine_ls_structure_factor_coef Fsqd
_refine_ls_weighting_details 'calc w=1/[\s^2^(Fo^2^)+(0.0486P)^2^+2.1451P] where P=(Fo^2^+2Fc^2^)/3'
_refine_ls_weighting_scheme calc
_refine_ls_wR_factor_gt 0.0910
_refine_ls_wR_factor_ref 0.1009
_reflns_number_gt 5855
_reflns_number_total 6872
_reflns_threshold_expression I>2\s(I)
_cod_data_source_file ic060020nsi20060105_070648.cif
_cod_data_source_block mn1747
_cod_database_code 4350213

loop_
_symmetry_equiv_pos_as_xyz
'x, y, z'
'-x+1/2, -y, z+1/2'
'-x, y+1/2, -z+1/2'
'x+1/2, -y+1/2, -z'

loop_
_atom_site_label
_atom_site_type_symbol
_atom_site_fract_x
_atom_site_fract_y
_atom_site_fract_z
_atom_site_U_iso_or_equiv
_atom_site_adp_type
_atom_site_occupancy
_atom_site_symmetry_multiplicity
_atom_site_calc_flag
_atom_site_refinement_flags
_atom_site_disorder_assembly
_atom_site_disorder_group
Fe1 Fe 0.60534(5) 0.48392(3) 0.203608(16) 0.01052(9) Uani 1 1 d . . .
O1 O 0.4234(3) 0.27820(14) 0.10846(9) 0.0225(5) Uani 1 1 d . . .
O2 O 0.7563(2) 0.66417(15) 0.23187(9) 0.0178(5) Uani 1 1 d . . .
N1 N 0.5669(3) 0.51428(17) 0.12797(9) 0.0131(5) Uani 1 1 d . . .
N2 N 0.5245(3) 0.36215(17) 0.17956(10) 0.0130(5) Uani 1 1 d . . .
N3 N 0.6107(3) 0.42084(16) 0.27474(9) 0.0135(5) Uani 1 1 d . . .
N4 N 0.8184(3) 0.42820(16) 0.19526(9) 0.0122(5) Uani 1 1 d . . .
N5 N 0.3956(3) 0.52833(15) 0.22966(9) 0.0119(4) Uani 1 1 d . . .
C1 C 0.5981(4) 0.5961(2) 0.10166(12) 0.0165(6) Uani 1 1 d . . .
H1A H 0.6461 0.6470 0.1205 0.020 Uiso 1 1 calc R . .
C2 C 0.5626(4) 0.6084(2) 0.04838(13) 0.0212(7) Uani 1 1 d . . .
H2A H 0.5884 0.6662 0.0309 0.025 Uiso 1 1 calc R . .
C3 C 0.4892(4) 0.5357(2) 0.02073(13) 0.0258(8) Uani 1 1 d . . .
H3A H 0.4616 0.5433 -0.0157 0.031 Uiso 1 1 calc R . .
C4 C 0.4569(4) 0.4515(2) 0.04728(13) 0.0229(7) Uani 1 1 d . . .
H4A H 0.4071 0.4004 0.0292 0.027 Uiso 1 1 calc R . .
C5 C 0.4974(3) 0.4427(2) 0.09987(12) 0.0148(6) Uani 1 1 d . . .
C6 C 0.4773(3) 0.3524(2) 0.13068(12) 0.0152(6) Uani 1 1 d . . .
C7 C 0.5487(4) 0.28339(19) 0.21578(11) 0.0142(6) Uani 1 1 d . . .
H7A H 0.6559 0.2564 0.2114 0.017 Uiso 1 1 calc R . .
H7B H 0.4700 0.2326 0.2093 0.017 Uiso 1 1 calc R . .
C8 C 0.5288(4) 0.3251(2) 0.27114(12) 0.0154(6) Uani 1 1 d . . .
H8A H 0.4150 0.3328 0.2791 0.018 Uiso 1 1 calc R . .
H8B H 0.5743 0.2812 0.2978 0.018 Uiso 1 1 calc R . .
C9 C 0.7796(3) 0.4110(2) 0.29022(12) 0.0138(6) Uani 1 1 d . . .
H9A H 0.7918 0.3576 0.3155 0.017 Uiso 1 1 calc R . .
H9B H 0.8159 0.4700 0.3079 0.017 Uiso 1 1 calc R . .
C10 C 0.8776(4) 0.39283(19) 0.24132(11) 0.0134(5) Uani 1 1 d . . .
C11 C 1.0213(4) 0.3455(2) 0.24279(12) 0.0159(6) Uani 1 1 d . . .
H11A H 1.0608 0.3207 0.2753 0.019 Uiso 1 1 calc R . .
C12 C 1.1063(4) 0.33519(19) 0.19602(12) 0.0173(6) Uani 1 1 d . . .
H12A H 1.2052 0.3033 0.1962 0.021 Uiso 1 1 calc R . .
C13 C 1.0459(4) 0.3717(2) 0.14911(13) 0.0172(6) Uani 1 1 d . . .
H13A H 1.1029 0.3654 0.1167 0.021 Uiso 1 1 calc R . .
C14 C 0.9014(4) 0.41749(19) 0.15012(12) 0.0157(6) Uani 1 1 d . . .
H14A H 0.8595 0.4421 0.1179 0.019 Uiso 1 1 calc R . .
C15 C 0.5202(3) 0.4819(2) 0.31230(11) 0.0149(6) Uani 1 1 d . . .
H15A H 0.5868 0.5353 0.3247 0.018 Uiso 1 1 calc R . .
H15B H 0.4867 0.4443 0.3436 0.018 Uiso 1 1 calc R . .
C16 C 0.3772(3) 0.5196(2) 0.28310(11) 0.0139(5) Uani 1 1 d . . .
C17 C 0.2408(4) 0.5470(2) 0.30880(12) 0.0175(6) Uani 1 1 d . . .
H17A H 0.2297 0.5375 0.3460 0.021 Uiso 1 1 calc R . .
C18 C 0.1191(4) 0.5889(2) 0.27951(12) 0.0191(6) Uani 1 1 d . . .
H18A H 0.0250 0.6098 0.2965 0.023 Uiso 1 1 calc R . .
C19 C 0.1394(3) 0.5993(2) 0.22461(13) 0.0170(6) Uani 1 1 d . . .
H19A H 0.0593 0.6280 0.2035 0.020 Uiso 1 1 calc R . .
C20 C 0.2775(3) 0.56731(19) 0.20140(13) 0.0149(6) Uani 1 1 d . . .
H20A H 0.2895 0.5731 0.1640 0.018 Uiso 1 1 calc R . .
C21 C 0.6934(3) 0.5936(2) 0.22194(11) 0.0117(6) Uani 1 1 d . . .
Cl1 Cl 0.13699(9) 0.30996(5) 0.39509(3) 0.02058(17) Uani 1 1 d . . .
O3 O 0.0375(3) 0.39150(16) 0.38938(10) 0.0258(5) Uani 1 1 d . . .
O4 O 0.2768(3) 0.32065(18) 0.36361(11) 0.0320(6) Uani 1 1 d . . .
O5 O 0.0531(3) 0.22766(19) 0.37516(13) 0.0418(7) Uani 1 1 d . . .
O6 O 0.1754(4) 0.2947(2) 0.44915(10) 0.0410(7) Uani 1 1 d . . .
O7 O -0.2835(3) 0.23684(18) 0.38273(10) 0.0270(5) Uani 1 1 d D . .
H7 H -0.1861(16) 0.228(3) 0.3863(18) 0.045(14) Uiso 1 1 d D . .
C22 C -0.3314(4) 0.3016(2) 0.42349(14) 0.0268(7) Uani 1 1 d D . .
H22A H -0.3095 0.2736 0.4584 0.040 Uiso 1 1 calc R . .
H22B H -0.4449 0.3141 0.4202 0.040 Uiso 1 1 calc R . .
H22C H -0.2729 0.3613 0.4198 0.040 Uiso 1 1 calc R . .
O8 O 0.2206(3) 0.13375(16) 0.13738(10) 0.0261(5) Uani 1 1 d D . .
H8 H 0.281(4) 0.180(2) 0.1311(17) 0.045(13) Uiso 1 1 d D . .
C23 C 0.1775(6) 0.0975(3) 0.08692(16) 0.0466(12) Uani 1 1 d . . .
H23A H 0.1326 0.1487 0.0653 0.070 Uiso 1 1 calc R . .
H23B H 0.0989 0.0469 0.0914 0.070 Uiso 1 1 calc R . .
H23C H 0.2712 0.0717 0.0691 0.070 Uiso 1 1 calc R . .
O9 O 0.5054(7) 0.0587(3) -0.02805(14) 0.0813(14) Uani 1 1 d D . .
H9 H 0.528(7) 0.087(4) 0.0002(13) 0.075(19) Uiso 1 1 d D . .
C24 C 0.5289(6) -0.0358(3) -0.0196(2) 0.0590(14) Uani 1 1 d . . .
H24A H 0.5808 -0.0452 0.0148 0.088 Uiso 1 1 calc R . .
H24B H 0.5958 -0.0616 -0.0480 0.088 Uiso 1 1 calc R . .
H24C H 0.4269 -0.0688 -0.0197 0.088 Uiso 1 1 calc R . .
O10A O 0.6197(8) 0.1495(4) 0.0665(2) 0.0573(19) Uiso 0.567(7) 1 d PD A 1
C25A C 0.7630(11) 0.1991(8) 0.0684(4) 0.066(3) Uiso 0.567(7) 1 d PD A 1
H25A H 0.7714 0.2330 0.1023 0.098 Uiso 0.567(7) 1 calc PR A 1
H25B H 0.7671 0.2449 0.0390 0.098 Uiso 0.567(7) 1 calc PR A 1
H25C H 0.8509 0.1541 0.0650 0.098 Uiso 0.567(7) 1 calc PR A 1
O10B O 0.5948(12) 0.2105(6) 0.0244(4) 0.075(3) Uiso 0.433(7) 1 d PD A 2
C25B C 0.7488(14) 0.2465(10) 0.0356(6) 0.061(3) Uiso 0.433(7) 1 d PD A 2
H25D H 0.7431 0.3154 0.0410 0.092 Uiso 0.433(7) 1 calc PR A 2
H25E H 0.8191 0.2326 0.0056 0.092 Uiso 0.433(7) 1 calc PR A 2
H25F H 0.7899 0.2161 0.0678 0.092 Uiso 0.433(7) 1 calc PR A 2

loop_
_atom_site_aniso_label
_atom_site_aniso_U_11
_atom_site_aniso_U_22
_atom_site_aniso_U_33
_atom_site_aniso_U_23
_atom_site_aniso_U_13
_atom_site_aniso_U_12
Fe1 0.00979(18) 0.00951(16) 0.01226(18) 0.00046(15) 0.00013(16) -0.00019(15)
O1 0.0294(13) 0.0156(10) 0.0226(12) -0.0069(9) -0.0023(10) -0.0063(9)
O2 0.0168(11) 0.0154(10) 0.0213(12) -0.0027(9) 0.0017(9) -0.0013(9)
N1 0.0098(11) 0.0142(10) 0.0152(12) 0.0001(10) 0.0000(9) 0.0013(10)
N2 0.0116(12) 0.0119(11) 0.0156(12) 0.0003(9) 0.0009(10) -0.0016(9)
N3 0.0119(11) 0.0151(11) 0.0135(11) 0.0018(9) -0.0001(10) -0.0018(10)
N4 0.0100(11) 0.0121(11) 0.0145(13) 0.0018(9) 0.0008(9) -0.0021(9)
N5 0.0108(11) 0.0084(10) 0.0164(11) -0.0017(8) -0.0007(10) 0.0002(10)
C1 0.0160(14) 0.0145(13) 0.0190(15) 0.0017(11) 0.0047(13) -0.0006(13)
C2 0.0253(18) 0.0207(15) 0.0176(16) 0.0054(12) 0.0034(13) 0.0051(13)
C3 0.037(2) 0.0277(19) 0.0129(16) 0.0023(12) -0.0027(14) 0.0088(15)
C4 0.0280(17) 0.0227(15) 0.0180(16) -0.0035(12) -0.0047(14) 0.0024(14)
C5 0.0138(14) 0.0173(14) 0.0134(15) -0.0006(11) 0.0010(11) 0.0005(11)
C6 0.0108(14) 0.0183(14) 0.0165(15) -0.0009(11) 0.0005(12) 0.0002(12)
C7 0.0141(13) 0.0111(12) 0.0175(16) 0.0023(11) 0.0007(11) -0.0010(10)
C8 0.0143(14) 0.0144(13) 0.0174(15) 0.0010(11) 0.0012(12) -0.0012(12)
C9 0.0111(13) 0.0159(13) 0.0144(15) 0.0023(11) -0.0008(11) 0.0010(11)
C10 0.0109(14) 0.0122(12) 0.0172(14) 0.0007(10) -0.0006(12) -0.0021(11)
C11 0.0137(15) 0.0153(14) 0.0187(15) 0.0026(11) -0.0020(12) -0.0032(12)
C12 0.0129(13) 0.0155(13) 0.0234(16) 0.0002(11) 0.0012(13) 0.0033(12)
C13 0.0159(15) 0.0174(14) 0.0183(16) -0.0012(12) 0.0062(12) 0.0016(12)
C14 0.0164(14) 0.0159(13) 0.0150(14) 0.0011(10) 0.0008(12) 0.0002(12)
C15 0.0155(14) 0.0157(13) 0.0137(14) 0.0001(11) 0.0032(11) 0.0018(12)
C16 0.0142(13) 0.0095(11) 0.0180(14) -0.0023(10) 0.0010(11) -0.0050(12)
C17 0.0183(15) 0.0157(13) 0.0184(16) -0.0014(11) 0.0035(12) -0.0029(12)
C18 0.0131(14) 0.0155(13) 0.0285(16) -0.0025(11) 0.0031(13) 0.0012(12)
C19 0.0127(15) 0.0133(13) 0.0252(16) 0.0012(12) -0.0012(12) 0.0005(11)
C20 0.0145(13) 0.0131(13) 0.0171(14) 0.0000(12) -0.0018(13) -0.0016(10)
C21 0.0099(13) 0.0137(14) 0.0115(13) 0.0011(11) 0.0013(10) 0.0037(11)
Cl1 0.0204(4) 0.0247(4) 0.0167(4) 0.0012(3) 0.0023(3) 0.0034(3)
O3 0.0242(12) 0.0249(12) 0.0283(13) -0.0025(10) -0.0005(10) 0.0082(10)
O4 0.0263(13) 0.0279(12) 0.0418(15) 0.0044(11) 0.0168(12) 0.0009(11)
O5 0.0308(15) 0.0319(14) 0.063(2) -0.0182(13) 0.0016(14) -0.0032(12)
O6 0.062(2) 0.0434(16) 0.0175(13) 0.0044(11) -0.0038(13) 0.0160(14)
O7 0.0290(14) 0.0288(13) 0.0231(13) 0.0002(10) -0.0041(11) -0.0027(11)
C22 0.0279(18) 0.0286(18) 0.0240(18) 0.0009(14) 0.0034(14) -0.0061(15)
O8 0.0336(14) 0.0207(12) 0.0241(13) 0.0022(10) -0.0026(11) -0.0068(11)
C23 0.065(3) 0.047(2) 0.027(2) 0.0022(18) -0.013(2) -0.030(2)
O9 0.168(5) 0.046(2) 0.030(2) 0.0008(16) -0.005(2) 0.010(3)
C24 0.050(3) 0.050(3) 0.077(4) 0.006(3) -0.008(3) -0.009(2)

loop_
_atom_type_symbol
_atom_type_description
_atom_type_scat_dispersion_real
_atom_type_scat_dispersion_imag
_atom_type_scat_source
C C 0.0033 0.0016 'International Tables Vol C Tables 4.2.6.8 and 6.1.1.4'
H H 0.0000 0.0000 'International Tables Vol C Tables 4.2.6.8 and 6.1.1.4'
N N 0.0061 0.0033 'International Tables Vol C Tables 4.2.6.8 and 6.1.1.4'
Cl Cl 0.1484 0.1585 'International Tables Vol C Tables 4.2.6.8 and 6.1.1.4'
Fe Fe 0.3463 0.8444 'International Tables Vol C Tables 4.2.6.8 and 6.1.1.4'
O O 0.0106 0.0060 'International Tables Vol C Tables 4.2.6.8 and 6.1.1.4'

loop_
_geom_angle_atom_site_label_1
_geom_angle_atom_site_label_2
_geom_angle_atom_site_label_3
_geom_angle
C21 Fe1 N2 175.07(12)
C21 Fe1 N1 97.54(12)
N2 Fe1 N1 80.38(10)
C21 Fe1 N4 89.35(11)
N2 Fe1 N4 86.51(10)
N1 Fe1 N4 97.68(10)
C21 Fe1 N5 90.96(11)
N2 Fe1 N5 93.70(10)
N1 Fe1 N5 95.84(9)
N4 Fe1 N5 166.31(10)
C21 Fe1 N3 98.29(11)
N2 Fe1 N3 83.96(10)
N1 Fe1 N3 164.08(10)
N4 Fe1 N3 84.17(10)
N5 Fe1 N3 82.25(10)
C1 N1 C5 117.3(3)
C1 N1 Fe1 128.5(2)
C5 N1 Fe1 114.19(19)
C6 N2 C7 123.9(2)
C6 N2 Fe1 119.7(2)
C7 N2 Fe1 115.40(18)
C9 N3 C15 112.5(2)
C9 N3 C8 111.9(2)
C15 N3 C8 108.3(2)
C9 N3 Fe1 107.27(17)
C15 N3 Fe1 107.45(17)
C8 N3 Fe1 109.30(17)
C14 N4 C10 119.1(2)
C14 N4 Fe1 127.7(2)
C10 N4 Fe1 113.07(19)
C20 N5 C16 118.3(3)
C20 N5 Fe1 128.1(2)
C16 N5 Fe1 113.53(19)
N1 C1 C2 122.5(3)
N1 C1 H1A 118.8
C2 C1 H1A 118.8
C3 C2 C1 119.5(3)
C3 C2 H2A 120.3
C1 C2 H2A 120.3
C2 C3 C4 118.5(3)
C2 C3 H3A 120.7
C4 C3 H3A 120.7
C5 C4 C3 119.5(3)
C5 C4 H4A 120.3
C3 C4 H4A 120.3
N1 C5 C4 122.7(3)
N1 C5 C6 114.0(3)
C4 C5 C6 123.2(3)
O1 C6 N2 127.8(3)
O1 C6 C5 120.7(3)
N2 C6 C5 111.4(3)
N2 C7 C8 105.3(2)
N2 C7 H7A 110.7
C8 C7 H7A 110.7
N2 C7 H7B 110.7
C8 C7 H7B 110.7
H7A C7 H7B 108.8
N3 C8 C7 110.3(2)
N3 C8 H8A 109.6
C7 C8 H8A 109.6
N3 C8 H8B 109.6
C7 C8 H8B 109.6
H8A C8 H8B 108.1
N3 C9 C10 109.4(2)
N3 C9 H9A 109.8
C10 C9 H9A 109.8
N3 C9 H9B 109.8
C10 C9 H9B 109.8
H9A C9 H9B 108.2
N4 C10 C11 121.5(3)
N4 C10 C9 115.5(2)
C11 C10 C9 122.9(3)
C12 C11 C10 118.9(3)
C12 C11 H11A 120.6
C10 C11 H11A 120.6
C13 C12 C11 119.5(3)
C13 C12 H12A 120.3
C11 C12 H12A 120.3
C14 C13 C12 118.9(3)
C14 C13 H13A 120.5
C12 C13 H13A 120.5
N4 C14 C13 122.0(3)
N4 C14 H14A 119.0
C13 C14 H14A 119.0
N3 C15 C16 107.9(2)
N3 C15 H15A 110.1
C16 C15 H15A 110.1
N3 C15 H15B 110.1
C16 C15 H15B 110.1
H15A C15 H15B 108.4
N5 C16 C17 122.3(3)
N5 C16 C15 114.8(2)
C17 C16 C15 122.8(3)
C16 C17 C18 119.3(3)
C16 C17 H17A 120.4
C18 C17 H17A 120.4
C17 C18 C19 118.3(3)
C17 C18 H18A 120.8
C19 C18 H18A 120.8
C20 C19 C18 119.1(3)
C20 C19 H19A 120.5
C18 C19 H19A 120.5
N5 C20 C19 122.7(3)
N5 C20 H20A 118.7
C19 C20 H20A 118.7
O2 C21 Fe1 176.5(3)
O6 Cl1 O3 110.71(16)
O6 Cl1 O4 110.89(18)
O3 Cl1 O4 110.33(15)
O6 Cl1 O5 108.95(18)
O3 Cl1 O5 108.49(15)
O4 Cl1 O5 107.37(16)
C22 O7 H7 107(3)
O7 C22 H22A 109.5
O7 C22 H22B 109.5
H22A C22 H22B 109.5
O7 C22 H22C 109.5
H22A C22 H22C 109.5
H22B C22 H22C 109.5
C23 O8 H8 105(3)
O8 C23 H23A 109.5
O8 C23 H23B 109.5
H23A C23 H23B 109.5
O8 C23 H23C 109.5
H23A C23 H23C 109.5
H23B C23 H23C 109.5
C24 O9 H9 108(4)
O9 C24 H24A 109.5
O9 C24 H24B 109.5
H24A C24 H24B 109.5
O9 C24 H24C 109.5
H24A C24 H24C 109.5
H24B C24 H24C 109.5
O10B C25B H25D 109.5
O10B C25B H25E 109.5
H25D C25B H25E 109.5
O10B C25B H25F 109.5
H25D C25B H25F 109.5
H25E C25B H25F 109.5

loop_
_geom_bond_atom_site_label_1
_geom_bond_atom_site_label_2
_geom_bond_distance
Fe1 C21 1.775(3)
Fe1 N2 1.941(2)
Fe1 N1 1.976(2)
Fe1 N4 1.978(2)
Fe1 N5 1.993(2)
Fe1 N3 1.997(2)
O1 C6 1.269(3)
O2 C21 1.153(4)
N1 C1 1.353(4)
N1 C5 1.364(4)
N2 C6 1.299(4)
N2 C7 1.448(4)
N3 C9 1.489(4)
N3 C15 1.489(4)
N3 C8 1.517(4)
N4 C14 1.343(4)
N4 C10 1.356(4)
N5 C20 1.344(4)
N5 C16 1.358(3)
C1 C2 1.384(4)
C1 H1A 0.9500
C2 C3 1.383(5)
C2 H2A 0.9500
C3 C4 1.387(5)
C3 H3A 0.9500
C4 C5 1.371(4)
C4 H4A 0.9500
C5 C6 1.496(4)
C7 C8 1.520(4)
C7 H7A 0.9900
C7 H7B 0.9900
C8 H8A 0.9900
C8 H8B 0.9900
C9 C10 1.505(4)
C9 H9A 0.9900
C9 H9B 0.9900
C10 C11 1.388(4)
C11 C12 1.386(4)
C11 H11A 0.9500
C12 C13 1.384(4)
C12 H12A 0.9500
C13 C14 1.383(4)
C13 H13A 0.9500
C14 H14A 0.9500
C15 C16 1.512(4)
C15 H15A 0.9900
C15 H15B 0.9900
C16 C17 1.378(4)
C17 C18 1.397(4)
C17 H17A 0.9500
C18 C19 1.398(4)
C18 H18A 0.9500
C19 C20 1.383(4)
C19 H19A 0.9500
C20 H20A 0.9500
Cl1 O6 1.413(3)
Cl1 O3 1.430(2)
Cl1 O4 1.432(2)
Cl1 O5 1.448(3)
O7 C22 1.429(4)
O7 H7 0.839(10)
C22 H22A 0.9800
C22 H22B 0.9800
C22 H22C 0.9800
O8 C23 1.415(4)
O8 H8 0.839(10)
C23 H23A 0.9800
C23 H23B 0.9800
C23 H23C 0.9800
O9 C24 1.361(6)
O9 H9 0.837(10)
C24 H24A 0.9800
C24 H24B 0.9800
C24 H24C 0.9800
O10A C25A 1.401(9)
C25A H25A 0.9800
C25A H25B 0.9800
C25A H25C 0.9800
O10B C25B 1.426(12)
C25B H25D 0.9800
C25B H25E 0.9800
C25B H25F 0.9800

loop_
_geom_hbond_atom_site_label_D
_geom_hbond_atom_site_label_H
_geom_hbond_atom_site_label_A
_geom_hbond_distance_DH
_geom_hbond_distance_HA
_geom_hbond_distance_DA
_geom_hbond_angle_DHA
O7 H7 O5 0.839(10) 2.045(17) 2.860(4) 164(4)
O7 H7 Cl1 0.839(10) 2.98(3) 3.719(3) 149(4)
O8 H8 O1 0.839(10) 1.923(12) 2.758(3) 173(4)
O9 H9 O10B 0.837(10) 1.93(4) 2.621(10) 140(5)
O9 H9 O10A 0.837(10) 2.038(16) 2.867(7) 170(6)
